data_2231968
loop_
_publ_author_name
'Kitamura, Chitoshi'
'Kano, Hiroyuki'
'Kawase, Takeshi'
'Kobayashi, Takashi'
'Naito, Hiroyoshi'

_publ_section_title
;
 1,7-Diethyl-4,10-diisopropyltetracene
;
_journal_coeditor_code LD2024
_journal_issue 10
_journal_name_full 'Acta Crystallographica Section E'
_journal_page_first o2611
_journal_paper_doi 10.1107/S1600536811036415
_journal_volume 67
_journal_year 2011
_chemical_formula_iupac 'C28 H32'
_chemical_formula_moiety 'C28 H32'
_chemical_formula_sum 'C28 H32'
_chemical_formula_weight 368.54
_chemical_name_systematic
;
1,7-Diethyl-4,10-diisopropyltetracene
;
_space_group_IT_number 14
_symmetry_cell_setting monoclinic
_symmetry_space_group_name_Hall '-P 2yn'
_symmetry_space_group_name_H-M 'P 1 21/n 1'
_atom_sites_solution_hydrogens geom
_atom_sites_solution_primary direct
_cell_angle_alpha 90
_cell_angle_beta 106.513(9)
_cell_angle_gamma 90
_cell_formula_units_Z 2
_cell_length_a 12.901(4)
_cell_length_b 5.057(2)
_cell_length_c 16.962(6)
_cell_measurement_reflns_used 3820
_cell_measurement_temperature 203
_cell_measurement_theta_max 27.455
_cell_measurement_theta_min 3.295
_cell_volume 1061.0(7)
_computing_cell_refinement 'PROCESS-AUTO (Rigaku, 1998)'
_computing_data_collection 'RAPID-AUTO (Rigaku, 1999)'
_computing_data_reduction 'PROCESS-AUTO (Rigaku, 1998)'
_computing_molecular_graphics 'Ortep-3 for Windows (Farrugia, 1997)'
_computing_publication_material 'WinGX (Farrugia, 1999)'
_computing_structure_refinement 'SHELXL-97 (Sheldrick, 2008)'
_computing_structure_solution 'SIR2004 (Burla <i>et al.</i>, 2005)'
_diffrn_ambient_temperature 203
_diffrn_detector_area_resol_mean 10
_diffrn_measured_fraction_theta_full 0.998
_diffrn_measured_fraction_theta_max 0.998
_diffrn_measurement_device_type 'Rigaku R-AXIS RAPID IP'
_diffrn_measurement_method \w
_diffrn_radiation_monochromator graphite
_diffrn_radiation_type MoK\a
_diffrn_radiation_wavelength 0.71073
_diffrn_reflns_av_R_equivalents 0.0833
_diffrn_reflns_limit_h_max 16
_diffrn_reflns_limit_h_min -16
_diffrn_reflns_limit_k_max 6
_diffrn_reflns_limit_k_min -6
_diffrn_reflns_limit_l_max 22
_diffrn_reflns_limit_l_min -22
_diffrn_reflns_number 9469
_diffrn_reflns_theta_full 27.46
_diffrn_reflns_theta_max 27.46
_diffrn_reflns_theta_min 3.29
_diffrn_standards_number 0
_exptl_absorpt_coefficient_mu 0.064
_exptl_absorpt_correction_type none
_exptl_crystal_colour yellow
_exptl_crystal_density_diffrn 1.154
_exptl_crystal_density_method 'not measured'
_exptl_crystal_description prism
_exptl_crystal_F_000 400
_exptl_crystal_size_max 0.25
_exptl_crystal_size_mid 0.13
_exptl_crystal_size_min 0.1
_refine_diff_density_max 0.257
_refine_diff_density_min -0.418
_refine_ls_extinction_method none
_refine_ls_goodness_of_fit_ref 1.099
_refine_ls_hydrogen_treatment constr
_refine_ls_matrix_type full
_refine_ls_number_parameters 130
_refine_ls_number_reflns 2423
_refine_ls_number_restraints 0
_refine_ls_restrained_S_all 1.099
_refine_ls_R_factor_all 0.1324
_refine_ls_R_factor_gt 0.0814
_refine_ls_shift/su_max 0
_refine_ls_shift/su_mean 0
_refine_ls_structure_factor_coef Fsqd
_refine_ls_weighting_details 'calc w=1/[\s^2^(Fo^2^)+(0.1483P)^2^+0.0000P] where P=(Fo^2^+2Fc^2^)/3'
_refine_ls_weighting_scheme calc
_refine_ls_wR_factor_gt 0.203
_refine_ls_wR_factor_ref 0.2824
_reflns_number_gt 1318
_reflns_number_total 2423
_reflns_threshold_expression >2\s(I)
_cod_data_source_file ld2024.cif
_cod_data_source_block I
_cod_original_sg_symbol_H-M 'P 21/n'
_cod_database_code 2231968
_cod_database_fobs_code 2231968

loop_
_symmetry_equiv_pos_as_xyz
'x, y, z'
'-x+1/2, y+1/2, -z+1/2'
'-x, -y, -z'
'x-1/2, -y-1/2, z-1/2'

loop_
_atom_site_type_symbol
_atom_site_label
_atom_site_fract_x
_atom_site_fract_y
_atom_site_fract_z
_atom_site_U_iso_or_equiv
_atom_site_adp_type
_atom_site_calc_flag
_atom_site_refinement_flags
_atom_site_occupancy
_atom_site_symmetry_multiplicity
C C1 0.2359(2) 0.9140(5) -0.04992(16) 0.0445(7) Uani d . 1 1
C C2 0.3434(2) 0.8926(5) -0.01162(17) 0.0475(7) Uani d . 1 1
H H2 0.3918 1.0027 -0.0286 0.057 Uiso calc R 1 1
C C3 0.3853(2) 0.7094(5) 0.05323(17) 0.0492(7) Uani d . 1 1
H H3 0.4606 0.7005 0.0766 0.059 Uiso calc R 1 1
C C4 0.32137(19) 0.5464(5) 0.08311(16) 0.0436(7) Uani d . 1 1
C C5 0.20585(18) 0.5603(5) 0.04493(15) 0.0418(7) Uani d . 1 1
C C6 0.16283(19) 0.7463(4) -0.02117(16) 0.0428(7) Uani d . 1 1
C C7 0.05225(19) 0.7561(5) -0.05762(16) 0.0457(7) Uani d . 1 1
H H7 0.025 0.8765 -0.1008 0.055 Uiso calc R 1 1
C C8 -0.02107(19) 0.5923(5) -0.03256(16) 0.0429(7) Uani d . 1 1
C C9 -0.13335(19) 0.6016(5) -0.06961(16) 0.0446(7) Uani d . 1 1
H H9 -0.1606 0.722 -0.1128 0.054 Uiso calc R 1 1
C C10 0.1906(2) 1.0987(5) -0.12112(17) 0.0501(7) Uani d . 1 1
H H10A 0.1395 1.2188 -0.1063 0.06 Uiso calc R 1 1
H H10B 0.1497 0.9937 -0.1683 0.06 Uiso calc R 1 1
C C11 0.2731(2) 1.2644(6) -0.14795(19) 0.0597(8) Uani d . 1 1
H H11A 0.322 1.1486 -0.1658 0.09 Uiso calc R 1 1
H H11B 0.314 1.3712 -0.1021 0.09 Uiso calc R 1 1
H H11C 0.236 1.3789 -0.193 0.09 Uiso calc R 1 1
C C12 0.36829(19) 0.3617(5) 0.15477(17) 0.0470(7) Uani d . 1 1
H H12 0.3269 0.1943 0.1437 0.056 Uiso calc R 1 1
C C13 0.4870(2) 0.2951(6) 0.16758(19) 0.0586(8) Uani d . 1 1
H H13A 0.5306 0.452 0.1855 0.088 Uiso calc R 1 1
H H13B 0.4974 0.2324 0.1163 0.088 Uiso calc R 1 1
H H13C 0.5088 0.1583 0.2091 0.088 Uiso calc R 1 1
C C14 0.3535(2) 0.4794(6) 0.23422(18) 0.0586(8) Uani d . 1 1
H H14A 0.2772 0.509 0.2276 0.088 Uiso calc R 1 1
H H14B 0.392 0.6462 0.246 0.088 Uiso calc R 1 1
H H14C 0.3819 0.3576 0.2794 0.088 Uiso calc R 1 1

loop_
_atom_site_aniso_label
_atom_site_aniso_U_11
_atom_site_aniso_U_22
_atom_site_aniso_U_33
_atom_site_aniso_U_12
_atom_site_aniso_U_13
_atom_site_aniso_U_23
C1 0.0426(14) 0.0452(14) 0.0469(16) -0.0039(11) 0.0144(11) -0.0033(11)
C2 0.0424(14) 0.0539(15) 0.0479(16) -0.0092(12) 0.0153(12) -0.0026(12)
C3 0.0405(14) 0.0496(15) 0.0564(18) -0.0035(11) 0.0120(12) -0.0034(12)
C4 0.0399(13) 0.0459(14) 0.0436(15) -0.0020(11) 0.0099(11) -0.0050(11)
C5 0.0383(13) 0.0444(14) 0.0422(15) -0.0013(10) 0.0108(10) -0.0027(11)
C6 0.0423(14) 0.0432(14) 0.0435(16) -0.0015(10) 0.0134(11) -0.0016(11)
C7 0.0408(14) 0.0498(15) 0.0461(16) 0.0001(11) 0.0117(11) 0.0043(11)
C8 0.0389(14) 0.0438(14) 0.0465(16) -0.0009(10) 0.0129(11) -0.0001(10)
C9 0.0398(13) 0.0459(14) 0.0454(16) 0.0013(11) 0.0074(11) 0.0048(11)
C10 0.0486(16) 0.0493(15) 0.0515(18) -0.0053(11) 0.0125(13) 0.0029(12)
C11 0.0577(18) 0.0622(18) 0.061(2) -0.0058(14) 0.0193(15) 0.0121(14)
C12 0.0398(14) 0.0497(15) 0.0491(17) -0.0002(11) 0.0087(11) 0.0013(12)
C13 0.0436(16) 0.0650(18) 0.063(2) 0.0063(13) 0.0088(13) 0.0059(14)
C14 0.0576(18) 0.0711(19) 0.0466(17) 0.0016(14) 0.0140(13) 0.0007(14)

loop_
_atom_type_symbol
_atom_type_description
_atom_type_scat_dispersion_real
_atom_type_scat_dispersion_imag
_atom_type_scat_source
C C 0.0033 0.0016 'International Tables Vol C Tables 4.2.6.8 and 6.1.1.4'
H H 0 0 'International Tables Vol C Tables 4.2.6.8 and 6.1.1.4'

loop_
_geom_angle_atom_site_label_1
_geom_angle_atom_site_label_2
_geom_angle_atom_site_label_3
_geom_angle_site_symmetry_1
_geom_angle_site_symmetry_3
_geom_angle
C2 C1 C6 . . 117.7(2)
C2 C1 C10 . . 122.9(2)
C6 C1 C10 . . 119.4(2)
C1 C2 C3 . . 122.2(2)
C1 C2 H2 . . 118.9
C3 C2 H2 . . 118.9
C4 C3 C2 . . 123.0(2)
C4 C3 H3 . . 118.5
C2 C3 H3 . . 118.5
C3 C4 C5 . . 117.4(2)
C3 C4 C12 . . 121.7(2)
C5 C4 C12 . . 120.9(2)
C9 C5 C6 3_565 . 118.2(2)
C9 C5 C4 3_565 . 122.0(2)
C6 C5 C4 . . 119.8(2)
C7 C6 C5 . . 119.2(2)
C7 C6 C1 . . 120.9(2)
C5 C6 C1 . . 119.8(2)
C6 C7 C8 . . 122.6(2)
C6 C7 H7 . . 118.7
C8 C7 H7 . . 118.7
C9 C8 C7 . . 122.6(2)
C9 C8 C8 . 3_565 119.0(3)
C7 C8 C8 . 3_565 118.4(3)
C5 C9 C8 3_565 . 122.7(2)
C5 C9 H9 3_565 . 118.7
C8 C9 H9 . . 118.7
C1 C10 C11 . . 115.9(2)
C1 C10 H10A . . 108.3
C11 C10 H10A . . 108.3
C1 C10 H10B . . 108.3
C11 C10 H10B . . 108.3
H10A C10 H10B . . 107.4
C10 C11 H11A . . 109.5
C10 C11 H11B . . 109.5
H11A C11 H11B . . 109.5
C10 C11 H11C . . 109.5
H11A C11 H11C . . 109.5
H11B C11 H11C . . 109.5
C4 C12 C13 . . 114.0(2)
C4 C12 C14 . . 110.1(2)
C13 C12 C14 . . 109.4(2)
C4 C12 H12 . . 107.7
C13 C12 H12 . . 107.7
C14 C12 H12 . . 107.7
C12 C13 H13A . . 109.5
C12 C13 H13B . . 109.5
H13A C13 H13B . . 109.5
C12 C13 H13C . . 109.5
H13A C13 H13C . . 109.5
H13B C13 H13C . . 109.5
C12 C14 H14A . . 109.5
C12 C14 H14B . . 109.5
H14A C14 H14B . . 109.5
C12 C14 H14C . . 109.5
H14A C14 H14C . . 109.5
H14B C14 H14C . . 109.5

loop_
_geom_bond_atom_site_label_1
_geom_bond_atom_site_label_2
_geom_bond_site_symmetry_2
_geom_bond_distance
C1 C2 . 1.359(3)
C1 C6 . 1.451(3)
C1 C10 . 1.507(4)
C2 C3 . 1.422(4)
C2 H2 . 0.94
C3 C4 . 1.362(3)
C3 H3 . 0.94
C4 C5 . 1.448(3)
C4 C12 . 1.516(3)
C5 C9 3_565 1.394(3)
C5 C6 . 1.448(3)
C6 C7 . 1.385(3)
C7 C8 . 1.411(3)
C7 H7 . 0.94
C8 C9 . 1.406(3)
C8 C8 3_565 1.430(5)
C9 C5 3_565 1.394(3)
C9 H9 . 0.94
C10 C11 . 1.522(3)
C10 H10A . 0.98
C10 H10B . 0.98
C11 H11A . 0.97
C11 H11B . 0.97
C11 H11C . 0.97
C12 C13 . 1.522(3)
C12 C14 . 1.534(4)
C12 H12 . 0.99
C13 H13A . 0.97
C13 H13B . 0.97
C13 H13C . 0.97
C14 H14A . 0.97
C14 H14B . 0.97
C14 H14C . 0.97

loop_
_geom_torsion_atom_site_label_1
_geom_torsion_atom_site_label_2
_geom_torsion_atom_site_label_3
_geom_torsion_atom_site_label_4
_geom_torsion_site_symmetry_1
_geom_torsion_site_symmetry_4
_geom_torsion
C6 C1 C2 C3 . . 1.5(4)
C10 C1 C2 C3 . . -177.3(2)
C1 C2 C3 C4 . . -1.5(4)
C2 C3 C4 C5 . . 1.3(4)
C2 C3 C4 C12 . . -177.3(2)
C3 C4 C5 C9 . 3_565 178.6(2)
C12 C4 C5 C9 . 3_565 -2.7(4)
C3 C4 C5 C6 . . -1.2(4)
C12 C4 C5 C6 . . 177.4(2)
C9 C5 C6 C7 3_565 . -0.4(4)
C4 C5 C6 C7 . . 179.5(2)
C9 C5 C6 C1 3_565 . -178.6(2)
C4 C5 C6 C1 . . 1.3(4)
C2 C1 C6 C7 . . -179.6(2)
C10 C1 C6 C7 . . -0.7(4)
C2 C1 C6 C5 . . -1.4(4)
C10 C1 C6 C5 . . 177.4(2)
C5 C6 C7 C8 . . 0.4(4)
C1 C6 C7 C8 . . 178.6(2)
C6 C7 C8 C9 . . -179.9(2)
C6 C7 C8 C8 . 3_565 -0.6(5)
C7 C8 C9 C5 . 3_565 179.9(2)
C8 C8 C9 C5 3_565 3_565 0.7(5)
C2 C1 C10 C11 . . -0.4(4)
C6 C1 C10 C11 . . -179.2(2)
C3 C4 C12 C13 . . -22.5(4)
C5 C4 C12 C13 . . 158.9(2)
C3 C4 C12 C14 . . 100.9(3)
C5 C4 C12 C14 . . -77.7(3)
